data_4518520
loop_
_publ_author_name
'Li, Wei-An'
'Li, Jian-Rong'
'Zhang, Bo'
'Sun, Hai-Yan'
'Jin, Jian-Ce'
'Huang, Xiao-Ying'
'Feng, Mei-Ling'

_publ_section_title
;
 Layered Thiostannates with Distinct Arrangements of Mixed Cations for the
 Selective Capture of Cs<sup>+</sup>, Sr<sup>2+</sup>, and Eu<sup>3+</sup>
 Ions.
;
_journal_issue 8
_journal_name_full 'ACS applied materials &amp; interfaces'
_journal_page_first 10191
_journal_page_last 10201
_journal_paper_doi 10.1021/acsami.0c22690
_journal_volume 13
_journal_year 2021
_chemical_formula_moiety '0.75(C H6 N),1.25(C9 H17 N2),Sn3 S7,(H2 O)'
_chemical_formula_sum 'C12 H27.75 N3.25 O S7 Sn3'
_chemical_formula_weight 814.11
_chemical_melting_point ?
_chemical_name_common none
_space_group_crystal_system hexagonal
_space_group_IT_number 176
_space_group_name_Hall '-P 6c'
_space_group_name_H-M_alt 'P 63/m'
_atom_sites_solution_hydrogens mixed
_audit_creation_method SHELXL-2018/3
_cell_angle_alpha 90
_cell_angle_beta 90
_cell_angle_gamma 120
_cell_formula_units_Z 16
_cell_length_a 26.2298(7)
_cell_length_b 26.2298(7)
_cell_length_c 17.6575(7)
_cell_measurement_reflns_used 13734
_cell_measurement_temperature 100(2)
_cell_measurement_theta_max 29.4690
_cell_measurement_theta_min 2.5070
_cell_volume 10520.8(6)
_computing_structure_refinement 'SHELXL-2018/3 (Sheldrick, 2018)'
_diffrn_ambient_temperature 100(2)
_diffrn_detector_area_resol_mean 10.3468
_diffrn_measured_fraction_theta_full 0.999
_diffrn_measured_fraction_theta_max 0.919
_diffrn_measurement_device_type 'SuperNova (Mo) X-ray Source'
_diffrn_radiation_type MoK\a
_diffrn_radiation_wavelength 0.71073
_diffrn_reflns_av_R_equivalents 0.0504
_diffrn_reflns_av_unetI/netI 0.0411
_diffrn_reflns_Laue_measured_fraction_full 0.999
_diffrn_reflns_Laue_measured_fraction_max 0.919
_diffrn_reflns_limit_h_max 9
_diffrn_reflns_limit_h_min -34
_diffrn_reflns_limit_k_max 36
_diffrn_reflns_limit_k_min -27
_diffrn_reflns_limit_l_max 23
_diffrn_reflns_limit_l_min -19
_diffrn_reflns_number 46785
_diffrn_reflns_point_group_measured_fraction_full 0.999
_diffrn_reflns_point_group_measured_fraction_max 0.919
_diffrn_reflns_theta_full 25.242
_diffrn_reflns_theta_max 29.782
_diffrn_reflns_theta_min 2.132
_diffrn_source 'micro-focus sealed X-ray tube'
_exptl_absorpt_coefficient_mu 3.392
_exptl_absorpt_correction_T_max 1.00000
_exptl_absorpt_correction_T_min 0.22380
_exptl_absorpt_correction_type multi-scan
_exptl_crystal_colour yellow
_exptl_crystal_density_diffrn 2.056
_exptl_crystal_density_method 'not measured'
_exptl_crystal_description plate
_exptl_crystal_F_000 6280
_exptl_crystal_size_max 0.45
_exptl_crystal_size_mid 0.35
_exptl_crystal_size_min 0.14
_refine_diff_density_max 2.870
_refine_diff_density_min -2.084
_refine_diff_density_rms 0.226
_refine_ls_extinction_method none
_refine_ls_goodness_of_fit_ref 1.101
_refine_ls_hydrogen_treatment constr
_refine_ls_matrix_type full
_refine_ls_number_parameters 344
_refine_ls_number_reflns 9504
_refine_ls_number_restraints 700
_refine_ls_restrained_S_all 1.074
_refine_ls_R_factor_all 0.0595
_refine_ls_R_factor_gt 0.0429
_refine_ls_shift/su_max 0.001
_refine_ls_shift/su_mean 0.000
_refine_ls_structure_factor_coef Fsqd
_refine_ls_weighting_details 'w=1/[\s^2^(Fo^2^)+(0.0400P)^2^+80.0000P] where P=(Fo^2^+2Fc^2^)/3'
_refine_ls_weighting_scheme calc
_refine_ls_wR_factor_gt 0.1047
_refine_ls_wR_factor_ref 0.1164
_reflns_Friedel_coverage 0.000
_reflns_number_gt 7907
_reflns_number_total 9504
_reflns_threshold_expression 'I > 2\s(I)'
_cod_data_source_file am0c22690_si_002.cif
_cod_data_source_block x_Sq
_cod_depositor_comments
;
The following automatic conversions were performed:

data item '_chemical_melting_point' value 'not measured' was changed
to '?' -- the value is undefined or not given.

Automatic conversion script
Id: cif_fix_values 7556 2019-12-06 15:28:31Z antanas 
;
_cod_original_cell_volume 10520.8(7)
_cod_database_code 4518520
_shelx_shelxl_version_number 2018/3
_shelx_space_group_comment
;
The symmetry employed for this shelxl refinement is uniquely defined
by the following loop, which should always be used as a source of
symmetry information in preference to the above space-group names.
They are only intended as comments.
;

loop_
_space_group_symop_operation_xyz
'x, y, z'
'-y, x-y, z'
'-x+y, -x, z'
'-x, -y, z+1/2'
'y, -x+y, z+1/2'
'x-y, x, z+1/2'
'-x, -y, -z'
'y, -x+y, -z'
'x-y, x, -z'
'x, y, -z-1/2'
'-y, x-y, -z-1/2'
'-x+y, -x, -z-1/2'

loop_
_atom_site_label
_atom_site_type_symbol
_atom_site_fract_x
_atom_site_fract_y
_atom_site_fract_z
_atom_site_U_iso_or_equiv
_atom_site_adp_type
_atom_site_occupancy
_atom_site_site_symmetry_order
_atom_site_calc_flag
_atom_site_refinement_flags_posn
_atom_site_refinement_flags_adp
_atom_site_refinement_flags_occupancy
_atom_site_disorder_assembly
_atom_site_disorder_group
Sn1 Sn 0.05546(2) 0.28439(2) 0.00913(3) 0.01737(11) Uani 1 1 d . . . . .
Sn2 Sn 0.19760(2) 0.29569(2) 0.00871(3) 0.01756(11) Uani 1 1 d . . . . .
Sn3 Sn 0.18538(2) 0.42578(2) 0.00684(3) 0.01650(11) Uani 1 1 d . . . . .
Sn4 Sn 0.27161(2) 0.57826(2) -0.01081(3) 0.01701(10) Uani 1 1 d . . . . .
S1 S 0.14556(7) 0.33440(8) -0.08035(9) 0.0160(3) Uani 1 1 d . . . . .
S2 S 0.10157(9) 0.23296(10) 0.06529(12) 0.0260(4) Uani 1 1 d . . . . .
S3 S 0.08792(9) 0.38095(9) 0.06315(11) 0.0251(4) Uani 1 1 d . . . . .
S4 S 0.24934(9) 0.39362(9) 0.06225(11) 0.0244(4) Uani 1 1 d . . . . .
S5 S 0.24719(10) 0.25742(10) 0.09617(11) 0.0286(5) Uani 1 1 d . . . . .
S6 S 0.23447(9) 0.26718(9) -0.09721(10) 0.0244(4) Uani 1 1 d . . . . .
S7 S 0.22665(10) 0.51395(9) 0.09437(11) 0.0266(4) Uani 1 1 d . . . . .
S8 S 0.21415(9) 0.49095(8) -0.09915(11) 0.0235(4) Uani 1 1 d . . . . .
S9 S 0.333333 0.666667 0.07834(17) 0.0182(6) Uani 1 3 d S T P . .
S10 S 0.36401(9) 0.59682(9) -0.06717(11) 0.0238(4) Uani 1 1 d . . . . .
N1 N 0.3486(5) 0.4248(4) -0.1886(4) 0.057(2) Uani 1 1 d D U . . .
C1 C 0.3637(6) 0.3830(5) -0.2140(6) 0.063(3) Uani 1 1 d D U . . .
H1A H 0.372354 0.358889 -0.182544 0.076 Uiso 1 1 calc R U . . .
C2 C 0.3391(9) 0.4490(8) -0.250000 0.057(3) Uani 1 2 d DS TU P . .
C3 C 0.3479(6) 0.4401(6) -0.1099(5) 0.066(3) Uani 1 1 d D U . . .
H3A H 0.332526 0.404592 -0.077702 0.080 Uiso 1 1 calc R U . . .
H3B H 0.322291 0.457554 -0.103422 0.080 Uiso 1 1 calc R U . . .
C4 C 0.3258(11) 0.4936(10) -0.250000 0.079(5) Uani 1 2 d S TU P . .
H4A H 0.321083 0.503076 -0.197714 0.118 Uiso 0.5 1 calc R U P . .
H4B H 0.357775 0.528563 -0.274354 0.118 Uiso 0.5 1 calc R U P . .
H4C H 0.289092 0.480855 -0.277932 0.118 Uiso 0.5 1 calc R U P . .
C5 C 0.4120(9) 0.4853(10) -0.0870(10) 0.070(5) Uani 0.5 1 d D U P . .
H5A H 0.431155 0.518294 -0.120706 0.084 Uiso 0.5 1 d R U P . .
H5B H 0.433865 0.464874 -0.086536 0.084 Uiso 0.5 1 d R U P . .
C6 C 0.4093(10) 0.5000(11) -0.0034(10) 0.079(6) Uani 0.5 1 d D U P . .
H6A H 0.401833 0.466391 0.029567 0.095 Uiso 0.5 1 calc R U P . .
H6B H 0.377799 0.509689 0.004848 0.095 Uiso 0.5 1 calc R U P . .
C7 C 0.4712(12) 0.5545(12) 0.0136(16) 0.107(10) Uani 0.5 1 d D U P . .
H7A H 0.472785 0.566536 0.066464 0.161 Uiso 0.5 1 calc R U P . .
H7B H 0.501768 0.544102 0.004697 0.161 Uiso 0.5 1 calc R U P . .
H7C H 0.477886 0.587128 -0.019866 0.161 Uiso 0.5 1 calc R U P . .
N2 N 0.1578(7) 0.3960(7) -0.250000 0.072(5) Uani 1 2 d DS TU P . .
H2A H 0.174458 0.435483 -0.250000 0.108 Uiso 1 2 d R U P . .
H2B H 0.169178 0.384534 -0.208380 0.108 Uiso 0.5 1 d R U P . .
H2C H 0.169178 0.384534 -0.291620 0.108 Uiso 0.5 1 d R U P . .
C8 C 0.0921(7) 0.3697(9) -0.250000 0.063(5) Uani 1 2 d DS TU P . .
H8A H 0.074288 0.327631 -0.250000 0.095 Uiso 1 2 d R U P . .
H8B H 0.079918 0.381980 -0.205610 0.095 Uiso 0.5 1 d R U P . .
H8C H 0.079918 0.381980 -0.294390 0.095 Uiso 0.5 1 d R U P . .
N5 N 0.189(2) 0.8616(17) 0.250000 0.349(9) Uani 1 2 d DS TU P . .
N6 N 0.154(2) 0.7632(15) 0.250000 0.350(9) Uani 1 2 d DS TU P . .
C11 C 0.127(2) 0.834(3) 0.250000 0.350(9) Uani 1 2 d DS TU P . .
H11A H 0.099205 0.848225 0.250000 0.419 Uiso 1 2 d R U P . .
C12 C 0.1041(16) 0.773(3) 0.250000 0.349(9) Uani 1 2 d DS TU P . .
H12A H 0.064966 0.739130 0.250000 0.419 Uiso 1 2 d R U P . .
C13 C 0.2055(16) 0.8200(17) 0.250000 0.349(9) Uani 1 2 d DS TU P . .
C14 C 0.214(3) 0.9237(18) 0.250000 0.347(10) Uani 1 2 d DS TU P . .
H14A H 0.256480 0.942914 0.250000 0.521 Uiso 1 2 d R U P . .
H14B H 0.201230 0.935004 0.205610 0.521 Uiso 0.5 1 d R U P . .
H14C H 0.201230 0.935004 0.294390 0.521 Uiso 0.5 1 d R U P . .
C15 C 0.2668(19) 0.829(3) 0.250000 0.350(10) Uani 1 2 d DS TU P . .
H15A H 0.289881 0.871164 0.250000 0.525 Uiso 1 2 d R U P . .
H15B H 0.275851 0.813834 0.294390 0.525 Uiso 0.5 1 d R U P . .
H15C H 0.275851 0.813834 0.205610 0.525 Uiso 0.5 1 d R U P . .
C16 C 0.150(3) 0.703(2) 0.250000 0.350(9) Uani 1 2 d DS TU P . .
H16A H 0.174997 0.708479 0.292880 0.420 Uiso 0.5 1 d R U P . .
H16B H 0.174997 0.708479 0.207120 0.420 Uiso 0.5 1 d R U P . .
C17 C 0.1048(18) 0.638(3) 0.250000 0.351(9) Uani 1 2 d DS TU P . .
H17A H 0.080039 0.625345 0.205970 0.421 Uiso 0.5 1 d R U P . .
H17B H 0.080039 0.625345 0.294030 0.421 Uiso 0.5 1 d R U P . .
C18 C 0.136(3) 0.6027(17) 0.250000 0.352(10) Uani 1 2 d DS TU P . .
H18A H 0.127901 0.578333 0.205970 0.423 Uiso 0.5 1 d R U P . .
H18B H 0.127901 0.578333 0.294030 0.423 Uiso 0.5 1 d R U P . .
C19 C 0.202(2) 0.644(3) 0.250000 0.353(10) Uani 1 2 d DS TU P . .
H19A H 0.226077 0.626070 0.250000 0.529 Uiso 1 2 d R U P . .
H19B H 0.209587 0.667581 0.205610 0.529 Uiso 0.5 1 d R U P . .
H19C H 0.209587 0.667581 0.294390 0.529 Uiso 0.5 1 d R U P . .
N7 N 0.1467(7) 0.0739(13) 0.3143(6) 0.284(11) Uani 1 1 d D U . . .
C21 C 0.1440(14) 0.0203(15) 0.2892(3) 0.288(12) Uani 1 1 d D U . . .
H21A H 0.141053 -0.010721 0.320989 0.346 Uiso 1 1 d R U . . .
C22 C 0.1423(13) 0.1015(16) 0.250000 0.287(12) Uani 1 2 d DS TU P . .
C23 C 0.1530(16) 0.0907(15) 0.3929(13) 0.284(12) Uani 1 1 d D U . . .
H23A H 0.137108 0.116545 0.396778 0.341 Uiso 1 1 d R U . . .
H23B H 0.194729 0.113075 0.401199 0.341 Uiso 1 1 d R U . . .
C24 C 0.1431(19) 0.1601(18) 0.250000 0.288(15) Uani 1 2 d DS TU P . .
H24A H 0.135850 0.168977 0.199770 0.431 Uiso 0.5 1 d R U P . .
H24B H 0.113960 0.158877 0.283960 0.431 Uiso 0.5 1 d R U P . .
H24C H 0.181520 0.190056 0.266270 0.431 Uiso 0.5 1 d R U P . .
C25 C 0.115(3) 0.036(2) 0.4437(14) 0.291(12) Uani 0.5 1 d D U P . .
H25A H 0.116573 0.050751 0.493914 0.349 Uiso 0.5 1 d R U P . .
H25B H 0.133283 0.012051 0.443754 0.349 Uiso 0.5 1 d R U P . .
C26 C 0.0602(19) -0.005(2) 0.395(4) 0.291(12) Uani 0.5 1 d D U P . .
H26A H 0.059644 -0.009410 0.341141 0.349 Uiso 0.5 1 d R U P . .
H26B H 0.038694 0.014460 0.408321 0.349 Uiso 0.5 1 d R U P . .
C27 C 0.039(3) -0.068(2) 0.428(4) 0.306(16) Uani 0.5 1 d D U P . .
H27A H -0.000772 -0.092600 0.412740 0.460 Uiso 0.5 1 d R U P . .
H27B H 0.061968 -0.086080 0.414640 0.460 Uiso 0.5 1 d R U P . .
H27C H 0.040968 -0.062150 0.481980 0.460 Uiso 0.5 1 d R U P . .
O1W O 0.2185(7) 0.3366(8) -0.250000 0.037(4) Uani 0.6 2 d S TU P A 1
O2W O 0.1719(17) 0.2875(19) -0.250000 0.077(9) Uani 0.4 2 d S TU P B 2

loop_
_atom_site_aniso_label
_atom_site_aniso_U_11
_atom_site_aniso_U_22
_atom_site_aniso_U_33
_atom_site_aniso_U_23
_atom_site_aniso_U_13
_atom_site_aniso_U_12
Sn1 0.0115(2) 0.0178(2) 0.0202(2) 0.00012(18) 0.00082(17) 0.00530(19)
Sn2 0.0175(2) 0.0204(2) 0.0197(2) 0.00073(18) 0.00116(18) 0.0132(2)
Sn3 0.0152(2) 0.0132(2) 0.0192(2) 0.00101(19) 0.00247(17) 0.00568(19)
Sn4 0.0167(2) 0.0129(2) 0.0196(2) 0.00056(17) 0.00092(18) 0.0060(2)
S1 0.0142(8) 0.0162(8) 0.0178(7) -0.0002(7) 0.0001(6) 0.0077(7)
S2 0.0238(10) 0.0266(10) 0.0297(10) 0.0115(8) 0.0079(8) 0.0141(8)
S3 0.0210(9) 0.0219(10) 0.0315(10) -0.0017(8) 0.0098(8) 0.0100(8)
S4 0.0222(10) 0.0251(9) 0.0256(9) -0.0046(8) -0.0062(7) 0.0116(8)
S5 0.0381(12) 0.0442(13) 0.0205(8) 0.0020(8) -0.0007(8) 0.0333(11)
S6 0.0320(10) 0.0345(11) 0.0194(8) -0.0005(8) -0.0017(7) 0.0262(10)
S7 0.0358(11) 0.0188(9) 0.0196(9) 0.0000(7) 0.0050(8) 0.0093(8)
S8 0.0277(10) 0.0164(8) 0.0191(8) -0.0001(7) -0.0004(7) 0.0056(7)
S9 0.0200(9) 0.0200(9) 0.0147(14) 0.000 0.000 0.0100(4)
S10 0.0206(9) 0.0226(10) 0.0273(9) -0.0052(8) 0.0016(8) 0.0102(7)
N1 0.081(5) 0.056(5) 0.034(4) 0.009(3) 0.009(4) 0.035(4)
C1 0.094(6) 0.056(5) 0.053(5) 0.000(4) -0.004(5) 0.048(5)
C2 0.073(6) 0.063(6) 0.045(6) 0.000 0.000 0.042(5)
C3 0.097(6) 0.070(5) 0.036(4) -0.006(4) 0.010(4) 0.044(5)
C4 0.095(11) 0.084(10) 0.075(9) 0.000 0.000 0.057(8)
C5 0.086(7) 0.070(7) 0.053(6) 0.000(6) -0.001(6) 0.038(5)
C6 0.091(8) 0.073(8) 0.078(8) 0.005(7) 0.001(7) 0.045(6)
C7 0.116(16) 0.098(15) 0.117(16) -0.003(13) -0.022(13) 0.060(12)
N2 0.103(12) 0.062(9) 0.047(7) 0.000 0.000 0.038(9)
C8 0.058(10) 0.083(11) 0.030(7) 0.000 0.000 0.021(8)
N5 0.350(10) 0.349(10) 0.346(10) 0.000 0.000 0.174(6)
N6 0.351(10) 0.350(10) 0.347(10) 0.000 0.000 0.174(6)
C11 0.351(10) 0.349(10) 0.347(10) 0.000 0.000 0.174(6)
C12 0.350(10) 0.349(10) 0.347(10) 0.000 0.000 0.174(6)
C13 0.350(10) 0.349(10) 0.346(10) 0.000 0.000 0.174(6)
C14 0.349(11) 0.349(11) 0.345(10) 0.000 0.000 0.174(7)
C15 0.351(10) 0.350(10) 0.346(10) 0.000 0.000 0.173(6)
C16 0.351(10) 0.350(10) 0.348(10) 0.000 0.000 0.174(5)
C17 0.351(10) 0.350(10) 0.349(10) 0.000 0.000 0.174(6)
C18 0.352(10) 0.351(10) 0.350(10) 0.000 0.000 0.173(6)
C19 0.353(11) 0.350(11) 0.350(11) 0.000 0.000 0.172(8)
N7 0.278(12) 0.287(13) 0.289(13) -0.003(7) -0.004(7) 0.143(8)
C21 0.285(12) 0.292(13) 0.284(13) 0.003(7) -0.003(7) 0.142(8)
C22 0.286(13) 0.287(13) 0.284(13) 0.000 0.000 0.141(8)
C23 0.281(12) 0.287(13) 0.282(13) -0.001(7) 0.000(7) 0.141(8)
C24 0.289(18) 0.273(19) 0.288(18) 0.000 0.000 0.130(13)
C25 0.289(13) 0.290(13) 0.289(13) -0.001(7) -0.002(7) 0.142(8)
C26 0.288(13) 0.291(13) 0.289(13) 0.001(7) 0.000(7) 0.142(8)
C27 0.304(19) 0.298(19) 0.298(19) 0.002(14) 0.003(14) 0.137(13)
O1W 0.053(9) 0.059(9) 0.025(6) 0.000 0.000 0.046(8)
O2W 0.086(17) 0.111(19) 0.070(16) 0.000 0.000 0.075(15)

loop_
_atom_type_symbol
_atom_type_description
_atom_type_scat_dispersion_real
_atom_type_scat_dispersion_imag
_atom_type_scat_source
C C 0.0033 0.0016 'International Tables Vol C Tables 4.2.6.8 and 6.1.1.4'
H H 0.0000 0.0000 'International Tables Vol C Tables 4.2.6.8 and 6.1.1.4'
N N 0.0061 0.0033 'International Tables Vol C Tables 4.2.6.8 and 6.1.1.4'
S S 0.1246 0.1234 'International Tables Vol C Tables 4.2.6.8 and 6.1.1.4'
Sn Sn -0.6537 1.4246 'International Tables Vol C Tables 4.2.6.8 and 6.1.1.4'
O O 0.0106 0.0060 'International Tables Vol C Tables 4.2.6.8 and 6.1.1.4'

loop_
_geom_angle_atom_site_label_1
_geom_angle_atom_site_label_2
_geom_angle_atom_site_label_3
_geom_angle
_geom_angle_site_symmetry_1
_geom_angle_site_symmetry_3
_geom_angle_publ_flag
S5 Sn1 S3 122.52(8) 9 . ?
S5 Sn1 S2 123.32(8) 9 . ?
S3 Sn1 S2 114.00(7) . . ?
S5 Sn1 S6 88.92(6) 9 9 ?
S3 Sn1 S6 92.93(6) . 9 ?
S2 Sn1 S6 92.39(7) . 9 ?
S5 Sn1 S1 91.22(6) 9 . ?
S3 Sn1 S1 87.48(6) . . ?
S2 Sn1 S1 87.06(6) . . ?
S6 Sn1 S1 179.41(7) 9 . ?
S6 Sn2 S4 122.55(7) . . ?
S6 Sn2 S2 123.67(8) . . ?
S4 Sn2 S2 113.56(7) . . ?
S6 Sn2 S5 89.13(6) . . ?
S4 Sn2 S5 93.21(7) . . ?
S2 Sn2 S5 92.57(7) . . ?
S6 Sn2 S1 91.29(6) . . ?
S4 Sn2 S1 86.96(6) . . ?
S2 Sn2 S1 86.80(6) . . ?
S5 Sn2 S1 179.37(7) . . ?
S8 Sn3 S4 122.57(7) . . ?
S8 Sn3 S3 123.14(7) . . ?
S4 Sn3 S3 114.17(7) . . ?
S8 Sn3 S7 89.25(7) . . ?
S4 Sn3 S7 90.98(7) . . ?
S3 Sn3 S7 93.34(7) . . ?
S8 Sn3 S1 91.92(6) . . ?
S4 Sn3 S1 86.96(6) . . ?
S3 Sn3 S1 87.45(6) . . ?
S7 Sn3 S1 177.94(7) . . ?
S7 Sn4 S10 123.26(7) . 3_565 ?
S7 Sn4 S10 123.39(8) . . ?
S10 Sn4 S10 113.26(10) 3_565 . ?
S7 Sn4 S8 88.85(7) . . ?
S10 Sn4 S8 93.77(7) 3_565 . ?
S10 Sn4 S8 90.68(7) . . ?
S7 Sn4 S9 91.52(7) . . ?
S10 Sn4 S9 87.71(6) 3_565 . ?
S10 Sn4 S9 87.44(6) . . ?
S8 Sn4 S9 177.95(5) . . ?
Sn1 S1 Sn3 87.12(5) . . ?
Sn1 S1 Sn2 87.56(5) . . ?
Sn3 S1 Sn2 87.38(5) . . ?
Sn1 S2 Sn2 95.26(7) . . ?
Sn1 S3 Sn3 94.56(7) . . ?
Sn2 S4 Sn3 95.35(7) . . ?
Sn1 S5 Sn2 91.17(7) 8 . ?
Sn2 S6 Sn1 90.77(6) . 8 ?
Sn4 S7 Sn3 90.29(7) . . ?
Sn3 S8 Sn4 89.81(6) . . ?
Sn4 S9 Sn4 86.96(8) 3_565 2_665 ?
Sn4 S9 Sn4 86.96(8) 3_565 . ?
Sn4 S9 Sn4 86.96(8) 2_665 . ?
Sn4 S10 Sn4 94.63(7) 2_665 . ?
C2 N1 C1 107.6(9) . . ?
C2 N1 C3 127.7(10) . . ?
C1 N1 C3 124.6(9) . . ?
C1 C1 N1 108.5(6) 10 . ?
C1 C1 H1A 125.7 10 . ?
N1 C1 H1A 125.7 . . ?
N1 C2 N1 107.8(13) 10 . ?
N1 C2 C4 126.0(7) 10 . ?
N1 C2 C4 126.0(7) . . ?
N1 C3 C5 107.7(11) . . ?
N1 C3 H3A 110.2 . . ?
C5 C3 H3A 110.2 . . ?
N1 C3 H3B 110.2 . . ?
C5 C3 H3B 110.2 . . ?
H3A C3 H3B 108.5 . . ?
C2 C4 H4A 109.5 . . ?
C2 C4 H4B 109.5 . . ?
H4A C4 H4B 109.5 . . ?
C2 C4 H4C 109.5 . . ?
H4A C4 H4C 109.5 . . ?
H4B C4 H4C 109.5 . . ?
C2 C4 H4A 109.47(5) . 10 ?
H4A C4 H4A 140.8 . 10 ?
H4B C4 H4A 60.4 . 10 ?
H4C C4 H4A 52.1 . 10 ?
C2 C4 H4B 109.5(12) . 10 ?
H4A C4 H4B 60.4 . 10 ?
H4B C4 H4B 52.1 . 10 ?
H4C C4 H4B 140.8 . 10 ?
H4A C4 H4B 109.5 10 10 ?
C2 C4 H4C 109.5(12) . 10 ?
H4A C4 H4C 52.1 . 10 ?
H4B C4 H4C 140.8 . 10 ?
H4C C4 H4C 60.4 . 10 ?
H4A C4 H4C 109.5 10 10 ?
H4B C4 H4C 109.5 10 10 ?
C6 C5 C3 105.9(12) . . ?
C6 C5 H5A 116.0 . . ?
C3 C5 H5A 113.9 . . ?
C6 C5 H5B 104.3 . . ?
C3 C5 H5B 107.3 . . ?
H5A C5 H5B 108.6 . . ?
C5 C6 C7 104.8(13) . . ?
C5 C6 H6A 110.8 . . ?
C7 C6 H6A 110.8 . . ?
C5 C6 H6B 110.8 . . ?
C7 C6 H6B 110.8 . . ?
H6A C6 H6B 108.9 . . ?
C6 C7 H7A 109.5 . . ?
C6 C7 H7B 109.5 . . ?
H7A C7 H7B 109.5 . . ?
C6 C7 H7C 109.5 . . ?
H7A C7 H7C 109.5 . . ?
H7B C7 H7C 109.5 . . ?
C8 N2 H2A 108.3 . . ?
C8 N2 H2B 110.1 . . ?
H2A N2 H2B 109.5 . . ?
C8 N2 H2C 110.1 . . ?
H2A N2 H2C 109.5 . . ?
H2B N2 H2C 109.5 . . ?
N2 C8 H8A 108.3 . . ?
N2 C8 H8B 110.1 . . ?
H8A C8 H8B 109.5 . . ?
N2 C8 H8C 110.1 . . ?
H8A C8 H8C 109.5 . . ?
H8B C8 H8C 109.5 . . ?
C13 N5 C11 109.9(17) . . ?
C13 N5 C14 140(5) . . ?
C11 N5 C14 110(4) . . ?
C13 N6 C12 107.1(16) . . ?
C13 N6 C16 127(4) . . ?
C12 N6 C16 126(4) . . ?
N5 C11 C12 107.3(14) . . ?
N5 C11 H11A 134.5 . . ?
C12 C11 H11A 118.2 . . ?
C11 C12 N6 107.2(14) . . ?
C11 C12 H12A 133.4 . . ?
N6 C12 H12A 119.4 . . ?
N5 C13 N6 108.4(13) . . ?
N5 C13 C15 128.2(15) . . ?
N6 C13 C15 123.4(15) . . ?
N5 C14 H14A 111.0 . . ?
N5 C14 H14B 108.7 . . ?
H14A C14 H14B 109.5 . . ?
N5 C14 H14C 108.7 . . ?
H14A C14 H14C 109.5 . . ?
H14B C14 H14C 109.5 . . ?
C13 C15 H15A 100.9 . . ?
C13 C15 H15B 113.6 . . ?
H15A C15 H15B 109.5 . . ?
C13 C15 H15C 113.6 . . ?
H15A C15 H15C 109.5 . . ?
H15B C15 H15C 109.5 . . ?
C17 C16 N6 140(6) . . ?
C17 C16 H16A 105.1 . . ?
N6 C16 H16A 99.3 . . ?
C17 C16 H16B 105.1 . . ?
N6 C16 H16B 99.3 . . ?
H16A C16 H16B 104.1 . . ?
C16 C17 C18 109.1(15) . . ?
C16 C17 H17A 114.0 . . ?
C18 C17 H17A 105.4 . . ?
C16 C17 H17B 114.0 . . ?
C18 C17 H17B 105.4 . . ?
H17A C17 H17B 108.2 . . ?
C19 C18 C17 109.7(15) . . ?
C19 C18 H18A 105.5 . . ?
C17 C18 H18A 113.7 . . ?
C19 C18 H18B 105.5 . . ?
C17 C18 H18B 113.7 . . ?
H18A C18 H18B 108.1 . . ?
C18 C19 H19A 117.3 . . ?
C18 C19 H19B 105.4 . . ?
H19A C19 H19B 109.5 . . ?
C18 C19 H19C 105.4 . . ?
H19A C19 H19C 109.5 . . ?
H19B C19 H19C 109.4 . . ?
C22 N7 C21 106.4(15) . . ?
C22 N7 C23 131(3) . . ?
C21 N7 C23 122(2) . . ?
C21 C21 N7 107.9(5) 10_556 . ?
C21 C21 H21A 125.8 10_556 . ?
N7 C21 H21A 126.2 . . ?
N7 C22 N7 110(3) 10_556 . ?
N7 C22 C24 124.4(13) 10_556 . ?
N7 C22 C24 124.4(13) . . ?
N7 C23 C25 110.6(17) . . ?
N7 C23 H23A 105.2 . . ?
C25 C23 H23A 107.9 . . ?
N7 C23 H23B 104.8 . . ?
C25 C23 H23B 118.8 . . ?
H23A C23 H23B 108.8 . . ?
C22 C24 H24A 109.8 . . ?
C22 C24 H24B 110.8 . . ?
H24A C24 H24B 109.5 . . ?
C22 C24 H24C 107.8 . . ?
H24A C24 H24C 109.5 . . ?
H24B C24 H24C 109.5 . . ?
C22 C24 H24A 109.82(17) . 10_556 ?
H24A C24 H24A 135.0 . 10_556 ?
H24B C24 H24A 34.8 . 10_556 ?
H24C C24 H24A 77.3 . 10_556 ?
C22 C24 H24B 110.8(7) . 10_556 ?
H24A C24 H24B 34.8 . 10_556 ?
H24B C24 H24B 77.3 . 10_556 ?
H24C C24 H24B 135.0 . 10_556 ?
H24A C24 H24B 109.5 10_556 10_556 ?
C22 C24 H24C 107.8(9) . 10_556 ?
H24A C24 H24C 77.3 . 10_556 ?
H24B C24 H24C 135.0 . 10_556 ?
H24C C24 H24C 34.8 . 10_556 ?
H24A C24 H24C 109.5 10_556 10_556 ?
H24B C24 H24C 109.5 10_556 10_556 ?
C23 C25 C26 105.3(16) . . ?
C23 C25 H25A 106.5 . . ?
C26 C25 H25A 128.5 . . ?
C23 C25 H25B 107.9 . . ?
C26 C25 H25B 97.9 . . ?
H25A C25 H25B 109.3 . . ?
C25 C26 C27 103.8(14) . . ?
C25 C26 H26A 125.7 . . ?
C27 C26 H26A 105.5 . . ?
C25 C26 H26B 94.9 . . ?
C27 C26 H26B 118.8 . . ?
H26A C26 H26B 109.1 . . ?
C26 C27 H27A 107.2 . . ?
C26 C27 H27B 117.1 . . ?
H27A C27 H27B 109.5 . . ?
C26 C27 H27C 103.9 . . ?
H27A C27 H27C 109.5 . . ?
H27B C27 H27C 109.5 . . ?

loop_
_geom_bond_atom_site_label_1
_geom_bond_atom_site_label_2
_geom_bond_distance
_geom_bond_site_symmetry_2
_geom_bond_publ_flag
Sn1 S5 2.387(2) 9 ?
Sn1 S3 2.428(2) . ?
Sn1 S2 2.428(2) . ?
Sn1 S6 2.5404(18) 9 ?
Sn1 S1 2.5889(17) . ?
Sn2 S6 2.3908(19) . ?
Sn2 S4 2.418(2) . ?
Sn2 S2 2.430(2) . ?
Sn2 S5 2.5278(19) . ?
Sn2 S1 2.5988(17) . ?
Sn3 S8 2.388(2) . ?
Sn3 S4 2.429(2) . ?
Sn3 S3 2.4290(19) . ?
Sn3 S7 2.531(2) . ?
Sn3 S1 2.5890(18) . ?
Sn4 S7 2.387(2) . ?
Sn4 S10 2.421(2) 3_565 ?
Sn4 S10 2.433(2) . ?
Sn4 S8 2.5491(19) . ?
Sn4 S9 2.5927(19) . ?
N1 C2 1.342(11) . ?
N1 C1 1.413(12) . ?
N1 C3 1.449(10) . ?
C1 C1 1.27(2) 10 ?
C1 H1A 0.9500 . ?
C2 C4 1.38(2) . ?
C3 C5 1.550(16) . ?
C3 H3A 0.9900 . ?
C3 H3B 0.9900 . ?
C4 H4A 0.9800 . ?
C4 H4B 0.9800 . ?
C4 H4C 0.9800 . ?
C4 H4A 0.9800 10 ?
C4 H4B 0.9800 10 ?
C4 H4C 0.9801 10 ?
C5 C6 1.536(17) . ?
C5 H5A 0.9600 . ?
C5 H5B 0.9599 . ?
C6 C7 1.565(18) . ?
C6 H6A 0.9900 . ?
C6 H6B 0.9900 . ?
C7 H7A 0.9800 . ?
C7 H7B 0.9800 . ?
C7 H7C 0.9800 . ?
N2 C8 1.503(15) . ?
N2 H2A 0.9002 . ?
N2 H2B 0.9000 . ?
N2 H2C 0.9000 . ?
C8 H8A 0.9602 . ?
C8 H8B 0.9600 . ?
C8 H8C 0.9600 . ?
N5 C13 1.361(19) . ?
N5 C11 1.419(19) . ?
N5 C14 1.419(19) . ?
N6 C13 1.428(19) . ?
N6 C12 1.437(19) . ?
N6 C16 1.536(19) . ?
C11 C12 1.42(3) . ?
C11 H11A 0.9600 . ?
C12 H12A 0.9600 . ?
C13 C15 1.50(2) . ?
C14 H14A 0.9599 . ?
C14 H14B 0.9599 . ?
C14 H14C 0.9599 . ?
C15 H15A 0.9602 . ?
C15 H15B 0.9599 . ?
C15 H15C 0.9599 . ?
C16 C17 1.515(19) . ?
C16 H16A 0.9600 . ?
C16 H16B 0.9600 . ?
C17 C18 1.513(19) . ?
C17 H17A 0.9599 . ?
C17 H17B 0.9599 . ?
C18 C19 1.505(19) . ?
C18 H18A 0.9601 . ?
C18 H18B 0.9601 . ?
C19 H19A 0.9598 . ?
C19 H19B 0.9601 . ?
C19 H19C 0.9601 . ?
N7 C22 1.382(18) . ?
N7 C21 1.441(19) . ?
N7 C23 1.440(18) . ?
C21 C21 1.384(10) 10_556 ?
C21 H21A 0.9601 . ?
C22 C24 1.526(19) . ?
C23 C25 1.556(18) . ?
C23 H23A 0.9599 . ?
C23 H23B 0.9601 . ?
C24 H24A 0.9599 . ?
C24 H24B 0.9600 . ?
C24 H24C 0.9600 . ?
C24 H24A 0.9600 10_556 ?
C24 H24B 0.9599 10_556 ?
C24 H24C 0.9600 10_556 ?
C25 C26 1.56(2) . ?
C25 H25A 0.9600 . ?
C25 H25B 0.9601 . ?
C26 C27 1.57(2) . ?
C26 H26A 0.9600 . ?
C26 H26B 0.9598 . ?
C27 H27A 0.9599 . ?
C27 H27B 0.9599 . ?
C27 H27C 0.9599 . ?

loop_
_geom_torsion_atom_site_label_1
_geom_torsion_atom_site_label_2
_geom_torsion_atom_site_label_3
_geom_torsion_atom_site_label_4
_geom_torsion
_geom_torsion_site_symmetry_1
_geom_torsion_site_symmetry_2
_geom_torsion_site_symmetry_3
_geom_torsion_site_symmetry_4
_geom_torsion_publ_flag
C2 N1 C1 C1 0.6(12) . . . 10 ?
C3 N1 C1 C1 -175.6(9) . . . 10 ?
C1 N1 C2 N1 -1(2) . . . 10 ?
C3 N1 C2 N1 175.1(9) . . . 10 ?
C1 N1 C2 C4 -177(2) . . . . ?
C3 N1 C2 C4 -1(3) . . . . ?
C2 N1 C3 C5 -94(2) . . . . ?
C1 N1 C3 C5 81.6(18) . . . . ?
N1 C3 C5 C6 -179.6(18) . . . . ?
C3 C5 C6 C7 -169(2) . . . . ?
C13 N5 C11 C12 0.0 . . . . ?
C14 N5 C11 C12 180.0 . . . . ?
N5 C11 C12 N6 0.0 . . . . ?
C13 N6 C12 C11 0.0 . . . . ?
C16 N6 C12 C11 180.0 . . . . ?
C11 N5 C13 N6 0.0 . . . . ?
C14 N5 C13 N6 180.0 . . . . ?
C11 N5 C13 C15 180.0 . . . . ?
C14 N5 C13 C15 0.000(1) . . . . ?
C12 N6 C13 N5 0.0 . . . . ?
C16 N6 C13 N5 180.0 . . . . ?
C12 N6 C13 C15 180.0 . . . . ?
C16 N6 C13 C15 0.0 . . . . ?
C13 N6 C16 C17 180.0 . . . . ?
C12 N6 C16 C17 0.000(1) . . . . ?
N6 C16 C17 C18 180.0 . . . . ?
C16 C17 C18 C19 0.0 . . . . ?
C22 N7 C21 C21 5.9(13) . . . 10_556 ?
C23 N7 C21 C21 -174.1(13) . . . 10_556 ?
C21 N7 C22 N7 -10(2) . . . 10_556 ?
C23 N7 C22 N7 170(2) . . . 10_556 ?
C21 N7 C22 C24 179.9(2) . . . . ?
C23 N7 C22 C24 -0.1(4) . . . . ?
C22 N7 C23 C25 140(4) . . . . ?
C21 N7 C23 C25 -40(4) . . . . ?
N7 C23 C25 C26 -33(7) . . . . ?
C23 C25 C26 C27 155(6) . . . . ?
